data_7237662
loop_
_publ_author_name
'Wang, Xun'
'Niu, Zheng'
'Al-Enizi, Abdullah M.'
'Nafady, Ayman'
'Wu, Yufang'
'Aguila, Briana'
'Verma, Gaurav'
'Wojtas, Lukasz'
'Chen, Yu-Sheng'
'Li, Zhong'
'Ma, Shengqian'

_publ_section_title
;
 Pore environment engineering in metal--organic frameworks for efficient
 ethane/ethylene separation
;
_journal_issue 22
_journal_name_full 'Journal of Materials Chemistry A'
_journal_page_first 13585
_journal_paper_doi 10.1039/C9TA02822F
_journal_volume 7
_journal_year 2019
_chemical_formula_moiety 'Ni2, 2(C12 H12 O4), (C6 H12 N2)'
_chemical_formula_sum 'C30 H36 N2 Ni2 O8'
_chemical_formula_weight 670.03
_space_group_crystal_system tetragonal
_space_group_IT_number 123
_space_group_name_Hall '-P 4 2'
_space_group_name_H-M_alt 'P 4/m m m'
_atom_sites_solution_hydrogens mixed
_audit_creation_date 2018-11-09
_audit_creation_method
;
Olex2 1.2
(compiled 2018.05.29 svn.r3508 for OlexSys, GUI svn.r5506)
;
_audit_update_record
;
2018-11-15 deposited with the CCDC.	2019-05-06 downloaded from the CCDC.
;
_cell_angle_alpha 90
_cell_angle_beta 90
_cell_angle_gamma 90
_cell_formula_units_Z 1
_cell_length_a 10.8500(7)
_cell_length_b 10.8500(7)
_cell_length_c 9.2239(6)
_cell_measurement_reflns_used 837
_cell_measurement_temperature 100(2)
_cell_measurement_theta_max 14.490
_cell_measurement_theta_min 2.542
_cell_volume 1085.86(12)
_computing_cell_refinement 'SAINT V8.38A (?, 2016)'
_computing_data_reduction 'SAINT V8.38A (?, 2016)'
_computing_molecular_graphics 'Olex2 (Dolomanov et al., 2009)'
_computing_publication_material 'Olex2 (Dolomanov et al., 2009)'
_computing_structure_refinement 'XL (Sheldrick, 2008)'
_computing_structure_solution 'SHELXT 2014/5 (Sheldrick, 2014)'
_diffrn_ambient_temperature 100.15
_diffrn_measured_fraction_theta_full 0.998
_diffrn_measured_fraction_theta_max 0.997
_diffrn_measurement_device_type 'Pilatus 3X CdTe detector'
_diffrn_measurement_method '\f and \w scans'
_diffrn_radiation_type synchrotron
_diffrn_radiation_wavelength 0.41328
_diffrn_reflns_av_R_equivalents 0.0722
_diffrn_reflns_av_unetI/netI 0.0204
_diffrn_reflns_Laue_measured_fraction_full 0.998
_diffrn_reflns_Laue_measured_fraction_max 0.997
_diffrn_reflns_limit_h_max 18
_diffrn_reflns_limit_h_min -18
_diffrn_reflns_limit_k_max 17
_diffrn_reflns_limit_k_min -17
_diffrn_reflns_limit_l_max 15
_diffrn_reflns_limit_l_min -15
_diffrn_reflns_number 49091
_diffrn_reflns_point_group_measured_fraction_full 0.998
_diffrn_reflns_point_group_measured_fraction_max 0.997
_diffrn_reflns_theta_full 14.357
_diffrn_reflns_theta_max 20.139
_diffrn_reflns_theta_min 1.284
_diffrn_source synchrotron
_exptl_absorpt_coefficient_mu 0.185
_exptl_absorpt_correction_T_max 0.7445
_exptl_absorpt_correction_T_min 0.6888
_exptl_absorpt_correction_type multi-scan
_exptl_absorpt_process_details 'Sadabs, Bruker 2018'
_exptl_crystal_density_diffrn 1.025
_exptl_crystal_description rod
_exptl_crystal_F_000 350
_refine_diff_density_max 0.667
_refine_diff_density_min -0.878
_refine_diff_density_rms 0.090
_refine_ls_extinction_method none
_refine_ls_goodness_of_fit_ref 1.143
_refine_ls_hydrogen_treatment constr
_refine_ls_matrix_type full
_refine_ls_number_parameters 55
_refine_ls_number_reflns 1574
_refine_ls_number_restraints 9
_refine_ls_restrained_S_all 1.140
_refine_ls_R_factor_all 0.0465
_refine_ls_R_factor_gt 0.0388
_refine_ls_shift/su_max 0.000
_refine_ls_shift/su_mean 0.000
_refine_ls_structure_factor_coef Fsqd
_refine_ls_weighting_details 'w=1/[\s^2^(Fo^2^)+(0.0725P)^2^+0.2102P] where P=(Fo^2^+2Fc^2^)/3'
_refine_ls_weighting_scheme calc
_refine_ls_wR_factor_gt 0.1203
_refine_ls_wR_factor_ref 0.1230
_reflns_Friedel_coverage 0.000
_reflns_number_gt 1330
_reflns_number_total 1574
_reflns_threshold_expression 'I > 2\s(I)'
_cod_data_source_file c9ta02822f2.cif
_cod_data_source_block xw_ni_100_sq
_cod_original_cell_volume 1085.86(16)
_cod_database_code 7237662
_shelx_shelxl_version_number 2017/1
_shelx_space_group_comment
;
The symmetry employed for this shelxl refinement is uniquely defined
by the following loop, which should always be used as a source of
symmetry information in preference to the above space-group names.
They are only intended as comments.
;
_olex2_refinement_description
;
1. Fixed Uiso
 At 1.2 times of:
  All C(H,H) groups
 At 1.5 times of:
  All C(H,H,H) groups
2. Restrained distances
 C13_$1-C13 = C14-C14_$1 = C12-C12_$1
 1.54 with sigma of 0.02
 C14-N11 \\sim N11-C13 \\sim N11-C12
 with sigma of 0.02
 C12-C13 \\sim C12-C14 \\sim C13-C14
 with sigma of 0.02
3. Uiso/Uaniso restraints and constraints
C14 \\sim C13 \\sim C12: within 2A with sigma of 0.04 and sigma for terminal
atoms of 0.08
4. Others
 Fixed Sof: O2(0.5) C5(0.5) C6(0.5) H6A(0.5) H6B(0.5) H6C(0.5) C12(0.125)
 H12A(0.125) H12B(0.125) C13(0.125) H13A(0.125) H13B(0.125) C14(0.125)
 H14A(0.125) H14B(0.125)
5.a Riding coordinates:
 C12(H12A,H12B), C13(H13A,H13B), C14(H14A,H14B)
5.b Idealised Me refined as rotating group:
 C6(H6A,H6B,H6C)
;
_olex2_submission_special_instructions 'No special instructions were received'

loop_
_space_group_symop_operation_xyz
'x, y, z'
'-x, -y, z'
'-y, x, z'
'y, -x, z'
'-x, y, -z'
'x, -y, -z'
'y, x, -z'
'-y, -x, -z'
'-x, -y, -z'
'x, y, -z'
'y, -x, -z'
'-y, x, -z'
'x, -y, z'
'-x, y, z'
'-y, -x, z'
'y, x, z'

loop_
_atom_site_label
_atom_site_type_symbol
_atom_site_fract_x
_atom_site_fract_y
_atom_site_fract_z
_atom_site_U_iso_or_equiv
_atom_site_adp_type
_atom_site_occupancy
_atom_site_site_symmetry_order
_atom_site_calc_flag
_atom_site_refinement_flags_posn
_atom_site_refinement_flags_adp
_atom_site_refinement_flags_occupancy
_atom_site_disorder_assembly
_atom_site_disorder_group
Ni1 Ni 0.500000 0.500000 0.63892(4) 0.01775(12) Uani 1 8 d S T P B .
O2 O 0.53000(15) 0.31854(15) 0.61605(16) 0.0223(3) Uani 0.5 1 d . . . . .
C3 C 0.500000 0.26474(18) 0.500000 0.0213(4) Uani 1 4 d S T P A .
C4 C 0.500000 0.12707(19) 0.500000 0.0228(4) Uani 1 4 d S T P . .
C5 C 0.4060(2) 0.0647(2) 0.4253(3) 0.0250(4) Uani 0.5 1 d . . . A -1
C6 C 0.3056(3) 0.1336(2) 0.3469(3) 0.0335(5) Uani 0.5 1 d . . . A -1
H6A H 0.300735 0.104703 0.246441 0.050 Uiso 0.5 1 calc GR . . A -1
H6B H 0.324092 0.222029 0.347931 0.050 Uiso 0.5 1 calc GR . . A -1
H6C H 0.226576 0.119012 0.395467 0.050 Uiso 0.5 1 calc GR . . A -1
N11 N 0.500000 0.500000 0.8595(3) 0.0203(4) Uani 1 8 d DS T P . .
C12 C 0.4223(9) 0.6034(9) 0.9163(7) 0.022(2) Uiso 0.125 1 d D U . B -1
H12A H 0.455873 0.682687 0.880843 0.026 Uiso 0.125 1 d R . . B -1
H12B H 0.336763 0.593157 0.880843 0.026 Uiso 0.125 1 d R . . B -1
C13 C 0.4494(10) 0.3816(8) 0.9169(8) 0.022(3) Uiso 0.125 1 d D U . B -1
H13A H 0.363981 0.370705 0.881543 0.027 Uiso 0.125 1 d R . . B -1
H13B H 0.501261 0.312775 0.881543 0.027 Uiso 0.125 1 d R . . B -1
C14 C 0.6283(6) 0.5158(11) 0.9172(6) 0.0189(17) Uiso 0.125 1 d D U . B -1
H14A H 0.662332 0.594959 0.881884 0.023 Uiso 0.125 1 d R . . B -1
H14B H 0.680102 0.447019 0.881884 0.023 Uiso 0.125 1 d R . . B -1

loop_
_atom_site_aniso_label
_atom_site_aniso_U_11
_atom_site_aniso_U_22
_atom_site_aniso_U_33
_atom_site_aniso_U_23
_atom_site_aniso_U_13
_atom_site_aniso_U_12
Ni1 0.01701(13) 0.01701(13) 0.01923(18) 0.000 0.000 0.000
O2 0.0238(7) 0.0185(6) 0.0246(6) -0.0005(5) -0.0012(4) 0.0004(4)
C3 0.0217(8) 0.0164(8) 0.0258(8) 0.000 0.000 0.000
C4 0.0267(9) 0.0158(7) 0.0259(8) 0.000 0.000 0.000
C5 0.0272(9) 0.0174(8) 0.0304(10) 0.0009(7) -0.0015(8) 0.0012(7)
C6 0.0344(12) 0.0218(9) 0.0442(13) 0.0025(9) -0.0105(10) 0.0013(8)
N11 0.0210(6) 0.0210(6) 0.0189(9) 0.000 0.000 0.000

loop_
_atom_type_symbol
_atom_type_description
_atom_type_scat_dispersion_real
_atom_type_scat_dispersion_imag
_atom_type_scat_source
C C -0.0001 0.0005 'International Tables Vol C Tables 4.2.6.8 and 6.1.1.4'
H H 0.0000 0.0000 'International Tables Vol C Tables 4.2.6.8 and 6.1.1.4'
N N 0.0004 0.0010 'International Tables Vol C Tables 4.2.6.8 and 6.1.1.4'
Ni Ni 0.2304 0.4104 'International Tables Vol C Tables 4.2.6.8 and 6.1.1.4'
O O 0.0017 0.0018 'International Tables Vol C Tables 4.2.6.8 and 6.1.1.4'

loop_
_geom_angle_atom_site_label_1
_geom_angle_atom_site_label_2
_geom_angle_atom_site_label_3
_geom_angle
_geom_angle_site_symmetry_1
_geom_angle_site_symmetry_3
O2 Ni1 Ni1 83.97(4) 3_655 9_666
O2 Ni1 Ni1 83.97(4) . 9_666
O2 Ni1 Ni1 83.97(4) 4_565 9_666
O2 Ni1 Ni1 83.97(4) 16 9_666
O2 Ni1 Ni1 83.97(4) 14_655 9_666
O2 Ni1 Ni1 83.97(4) 15_665 9_666
O2 Ni1 Ni1 83.97(4) 2_665 9_666
O2 Ni1 Ni1 83.97(4) 13_565 9_666
O2 Ni1 O2 70.77(9) 14_655 4_565
O2 Ni1 O2 157.71(9) 13_565 .
O2 Ni1 O2 107.89(9) 15_665 2_665
O2 Ni1 O2 70.77(9) 13_565 3_655
O2 Ni1 O2 89.367(9) 16 13_565
O2 Ni1 O2 89.367(9) 14_655 15_665
O2 Ni1 O2 89.367(10) 4_565 .
O2 Ni1 O2 157.71(9) 4_565 15_665
O2 Ni1 O2 70.77(9) 15_665 .
O2 Ni1 O2 167.93(9) 16 15_665
O2 Ni1 O2 167.93(9) 4_565 3_655
O2 Ni1 O2 89.367(10) 13_565 15_665
O2 Ni1 O2 107.89(9) 4_565 13_565
O2 Ni1 O2 18.67(9) 3_655 15_665
O2 Ni1 O2 107.89(9) 16 .
O2 Ni1 O2 89.367(10) 14_655 16
O2 Ni1 O2 89.367(9) 3_655 .
O2 Ni1 O2 18.67(9) 4_565 16
O2 Ni1 O2 167.93(9) 2_665 .
O2 Ni1 O2 167.93(9) 14_655 13_565
O2 Ni1 O2 107.89(9) 14_655 3_655
O2 Ni1 O2 18.67(9) 13_565 2_665
O2 Ni1 O2 89.367(9) 3_655 2_665
O2 Ni1 O2 157.71(9) 14_655 2_665
O2 Ni1 O2 157.71(9) 16 3_655
O2 Ni1 O2 89.367(9) 4_565 2_665
O2 Ni1 O2 70.77(9) 16 2_665
O2 Ni1 O2 18.67(9) 14_655 .
O2 Ni1 N11 96.03(4) 14_655 .
O2 Ni1 N11 96.03(4) 3_655 .
O2 Ni1 N11 96.03(4) 2_665 .
O2 Ni1 N11 96.03(4) 4_565 .
O2 Ni1 N11 96.03(4) 15_665 .
O2 Ni1 N11 96.03(4) 16 .
O2 Ni1 N11 96.03(4) . .
O2 Ni1 N11 96.03(4) 13_565 .
N11 Ni1 Ni1 180.0 . 9_666
O2 O2 Ni1 80.66(4) 14_655 .
O2 O2 C3 75.05(7) 14_655 .
C3 O2 Ni1 120.07(13) . .
O2 C3 O2 124.9(2) 14_655 10_556
O2 C3 O2 116.0(2) . 10_556
O2 C3 O2 124.9(2) . 5_656
O2 C3 O2 29.89(15) 5_656 10_556
O2 C3 O2 29.89(15) . 14_655
O2 C3 O2 116.0(2) 14_655 5_656
O2 C3 C4 117.55(11) . .
O2 C3 C4 117.55(11) 5_656 .
O2 C3 C4 117.55(11) 14_655 .
O2 C3 C4 117.55(11) 10_556 .
C5 C4 C3 118.83(12) . .
C4 C5 C6 121.4(2) . .
C5 C6 H6A 109.5 . .
C5 C6 H6B 109.5 . .
C5 C6 H6C 109.5 . .
H6A C6 H6B 109.5 . .
H6A C6 H6C 109.5 . .
H6B C6 H6C 109.5 . .
C12 N11 Ni1 110.5(3) . .
C12 N11 C14 108.2(7) . .
C13 N11 Ni1 110.7(3) . .
C13 N11 C12 108.3(6) . .
C13 N11 C14 108.3(6) . .
C14 N11 Ni1 110.8(2) . .
N11 C12 C12 110.5(3) . 10_557
N11 C12 H12A 109.1 . .
N11 C12 H12B 109.1 . .
C12 C12 H12A 109.3 10_557 .
C12 C12 H12B 109.3 10_557 .
H12A C12 H12B 109.5 . .
N11 C13 C13 110.7(3) . 10_557
N11 C13 H13A 109.3 . .
N11 C13 H13B 108.9 . .
C13 C13 H13A 109.2 10_557 .
C13 C13 H13B 109.2 10_557 .
H13A C13 H13B 109.5 . .
N11 C14 C14 110.8(2) . 10_557
N11 C14 H14A 109.2 . .
N11 C14 H14B 108.9 . .
C14 C14 H14A 109.2 10_557 .
C14 C14 H14B 109.2 10_557 .
H14A C14 H14B 109.5 . .

loop_
_geom_bond_atom_site_label_1
_geom_bond_atom_site_label_2
_geom_bond_distance
_geom_bond_site_symmetry_2
Ni1 Ni1 2.5628(8) 9_666
Ni1 O2 2.0067(17) 3_655
Ni1 O2 2.0067(16) 14_655
Ni1 O2 2.0067(17) 4_565
Ni1 O2 2.0067(17) 15_665
Ni1 O2 2.0067(16) .
Ni1 O2 2.0067(17) 16
Ni1 O2 2.0067(16) 13_565
Ni1 O2 2.0067(16) 2_665
Ni1 N11 2.035(2) .
O2 O2 0.651(3) 14_655
O2 C3 1.2619(17) .
C3 C4 1.494(3) .
C4 C5 1.405(2) .
C5 C6 1.507(3) .
C6 H6A 0.9800 .
C6 H6B 0.9800 .
C6 H6C 0.9800 .
N11 C12 1.498(7) .
N11 C13 1.494(8) .
N11 C14 1.500(6) .
C12 C12 1.544(12) 10_557
C12 H12A 0.9900 .
C12 H12B 0.9900 .
C13 C13 1.533(14) 10_557
C13 H13A 0.9900 .
C13 H13B 0.9900 .
C14 C14 1.527(11) 10_557
C14 H14A 0.9900 .
C14 H14B 0.9900 .

loop_
_geom_torsion_atom_site_label_1
_geom_torsion_atom_site_label_2
_geom_torsion_atom_site_label_3
_geom_torsion_atom_site_label_4
_geom_torsion
_geom_torsion_site_symmetry_1
_geom_torsion_site_symmetry_4
Ni1 O2 C3 O2 -69.60(11) . 14_655
Ni1 O2 C3 O2 45.7(2) . 10_556
Ni1 O2 C3 O2 12.40(6) . 5_656
Ni1 O2 C3 C4 -167.60(6) . .
Ni1 N11 C12 C12 180.000(4) . 10_557
Ni1 N11 C13 C13 180.000(2) . 10_557
Ni1 N11 C14 C14 180.000(1) . 10_557
O2 O2 C3 O2 81.99(5) 14_655 5_656
O2 O2 C3 O2 115.31(16) 14_655 10_556
O2 O2 C3 C4 -98.01(5) 14_655 .
O2 C3 C4 C5 -39.02(14) 5_656 .
O2 C3 C4 C5 140.98(14) . .
O2 C3 C4 C5 107.15(14) 14_655 .
O2 C3 C4 C5 -72.85(14) 10_556 .
C3 C4 C5 C6 -0.5(3) . .
C12 N11 C13 C13 -58.8(5) . 10_557
C12 N11 C14 C14 58.8(5) . 10_557
C13 N11 C12 C12 58.6(5) . 10_557
C13 N11 C14 C14 -58.4(5) . 10_557
C14 N11 C12 C12 -58.6(5) . 10_557
C14 N11 C13 C13 58.4(4) . 10_557
